data_7028281
loop_
_publ_author_name
'Ghorai, Samir'
'Mukherjee, Chandan'

_publ_section_title
;
 Effect of ligand substituent on the reactivity of Ni(II) complexes
 towards oxygen.
;
_journal_issue 2
_journal_name_full 'Dalton transactions (Cambridge, England : 2003)'
_journal_page_first 394
_journal_page_last 397
_journal_paper_doi 10.1039/c3dt52072b
_journal_volume 43
_journal_year 2014
_chemical_compound_source synthesis
_chemical_formula_moiety 'C36 H47 N2 Ni O2'
_chemical_formula_sum 'C36 H47 N2 Ni O2'
_chemical_formula_weight 598.47
_chemical_properties_physical ' paramagnetic, oxygen-sensitive'
_space_group_IT_number 15
_symmetry_cell_setting monoclinic
_symmetry_Int_Tables_number 15
_symmetry_space_group_name_Hall '-C 2yc'
_symmetry_space_group_name_H-M 'C 1 2/c 1'
_atom_sites_solution_hydrogens geom
_atom_sites_solution_primary direct
_atom_sites_solution_secondary difmap
_audit_creation_method SHELXL-97
_cell_angle_alpha 90.00
_cell_angle_beta 114.585(2)
_cell_angle_gamma 90.00
_cell_formula_units_Z 8
_cell_length_a 28.2555(10)
_cell_length_b 13.6775(4)
_cell_length_c 19.3826(6)
_cell_measurement_temperature 296(2)
_cell_volume 6811.6(4)
_computing_cell_refinement 'Bruker SMART'
_computing_data_collection 'Bruker SMART'
_computing_data_reduction 'Bruker SAINT'
_computing_molecular_graphics 'Bruker SHELXTL'
_computing_publication_material 'Bruker SHELXTL'
_computing_structure_refinement 'SHELXL-97 (Sheldrick, 1997)'
_computing_structure_solution 'SHELXS-97 (Sheldrick, 1990)'
_diffrn_ambient_temperature 296(2)
_diffrn_measured_fraction_theta_full 0.978
_diffrn_measured_fraction_theta_max 0.978
_diffrn_measurement_device_type 'CCD area detector'
_diffrn_measurement_method 'phi and omega scans'
_diffrn_radiation_monochromator graphite
_diffrn_radiation_probe x-ray
_diffrn_radiation_type MoK\a
_diffrn_radiation_wavelength 0.71073
_diffrn_reflns_av_R_equivalents 0.0344
_diffrn_reflns_av_unetI/netI 0.0291
_diffrn_reflns_limit_h_max 33
_diffrn_reflns_limit_h_min -24
_diffrn_reflns_limit_k_max 16
_diffrn_reflns_limit_k_min -16
_diffrn_reflns_limit_l_max 20
_diffrn_reflns_limit_l_min -23
_diffrn_reflns_number 29563
_diffrn_reflns_theta_full 25.00
_diffrn_reflns_theta_max 25.00
_diffrn_reflns_theta_min 1.59
_diffrn_source 'fine-focus sealed tube'
_exptl_absorpt_coefficient_mu 0.601
_exptl_absorpt_correction_T_max 0.796
_exptl_absorpt_correction_T_min 0.735
_exptl_absorpt_correction_type multi-scan
_exptl_absorpt_process_details SADABS
_exptl_crystal_colour green
_exptl_crystal_density_diffrn 1.167
_exptl_crystal_density_method 'not measured'
_exptl_crystal_description block
_exptl_crystal_F_000 2568
_exptl_crystal_recrystallization_method 'dichloromethane, acetonitrile'
_exptl_crystal_size_max 0.54
_exptl_crystal_size_mid 0.44
_exptl_crystal_size_min 0.38
_refine_diff_density_max 0.319
_refine_diff_density_min -0.236
_refine_diff_density_rms 0.043
_refine_ls_extinction_method none
_refine_ls_goodness_of_fit_ref 1.052
_refine_ls_hydrogen_treatment mixed
_refine_ls_matrix_type full
_refine_ls_number_parameters 382
_refine_ls_number_reflns 5871
_refine_ls_number_restraints 0
_refine_ls_restrained_S_all 1.052
_refine_ls_R_factor_all 0.0521
_refine_ls_R_factor_gt 0.0350
_refine_ls_shift/su_max 0.001
_refine_ls_shift/su_mean 0.000
_refine_ls_structure_factor_coef Fsqd
_refine_ls_weighting_details 'calc w=1/[\s^2^(Fo^2^)+(0.0800P)^2^+0.0000P] where P=(Fo^2^+2Fc^2^)/3'
_refine_ls_weighting_scheme calc
_refine_ls_wR_factor_gt 0.1041
_refine_ls_wR_factor_ref 0.1195
_reflns_number_gt 4574
_reflns_number_total 5871
_reflns_threshold_expression >2sigma(I)
_cod_data_source_file c3dt52072b.txt
_cod_data_source_block sg_2
_cod_original_sg_symbol_H-M 'C1 2/c1'
_cod_database_code 7028281

loop_
_symmetry_equiv_pos_as_xyz
'x, y, z'
'-x, y, -z+1/2'
'x+1/2, y+1/2, z'
'-x+1/2, y+1/2, -z+1/2'
'-x, -y, -z'
'x, -y, z-1/2'
'-x+1/2, -y+1/2, -z'
'x+1/2, -y+1/2, z-1/2'

loop_
_atom_site_label
_atom_site_type_symbol
_atom_site_fract_x
_atom_site_fract_y
_atom_site_fract_z
_atom_site_U_iso_or_equiv
_atom_site_adp_type
_atom_site_occupancy
_atom_site_symmetry_multiplicity
_atom_site_calc_flag
_atom_site_refinement_flags
Ni1 Ni 0.153736(11) 0.343037(19) 0.481341(15) 0.03473(13) Uani 1 1 d .
C18 C 0.16716(9) 0.06090(16) 0.31006(12) 0.0398(5) Uani 1 1 d .
H18 H 0.1529 0.0041 0.2831 0.048 Uiso 1 1 calc R
C15 C 0.20670(8) 0.23350(15) 0.38416(11) 0.0341(5) Uani 1 1 d .
C7 C 0.15198(9) 0.55327(16) 0.47734(12) 0.0391(5) Uani 1 1 d .
C4 C 0.06421(9) 0.43787(17) 0.64480(13) 0.0432(6) Uani 1 1 d .
H4 H 0.0461 0.4297 0.6750 0.052 Uiso 1 1 calc R
C2 C 0.09858(9) 0.37180(16) 0.56215(12) 0.0384(5) Uani 1 1 d .
C20 C 0.16722(8) 0.18543(15) 0.39744(11) 0.0338(5) Uani 1 1 d .
C17 C 0.20919(9) 0.10422(16) 0.30000(12) 0.0394(5) Uani 1 1 d .
C3 C 0.07181(9) 0.35637(16) 0.60967(13) 0.0392(5) Uani 1 1 d .
C14 C 0.22707(9) 0.32605(15) 0.41893(12) 0.0368(5) Uani 1 1 d .
H14 H 0.2568 0.3492 0.4149 0.044 Uiso 1 1 calc R
C1 C 0.11545(8) 0.46762(15) 0.55389(12) 0.0367(5) Uani 1 1 d .
C19 C 0.14574(8) 0.09727(15) 0.35746(12) 0.0349(5) Uani 1 1 d .
C16 C 0.22793(9) 0.19006(16) 0.33712(12) 0.0385(5) Uani 1 1 d .
H16 H 0.2554 0.2209 0.3313 0.046 Uiso 1 1 calc R
C13 C 0.23467(8) 0.47250(15) 0.48928(13) 0.0408(5) Uani 1 1 d .
H13A H 0.2623 0.4836 0.4729 0.049 Uiso 1 1 calc R
H13B H 0.2504 0.4669 0.5441 0.049 Uiso 1 1 calc R
C12 C 0.19790(9) 0.55784(15) 0.46616(12) 0.0393(5) Uani 1 1 d .
C5 C 0.08146(9) 0.53341(17) 0.63917(13) 0.0424(6) Uani 1 1 d .
C11 C 0.20863(11) 0.64112(17) 0.43499(15) 0.0533(7) Uani 1 1 d .
H11 H 0.2393 0.6446 0.4282 0.064 Uiso 1 1 calc R
C6 C 0.10683(9) 0.54804(16) 0.59311(13) 0.0418(5) Uani 1 1 d .
H6 H 0.1182 0.6102 0.5877 0.050 Uiso 1 1 calc R
C10 C 0.17456(13) 0.71953(19) 0.41363(17) 0.0712(9) Uani 1 1 d .
H10 H 0.1826 0.7760 0.3940 0.085 Uiso 1 1 calc R
C8 C 0.11668(10) 0.63127(18) 0.45269(15) 0.0524(7) Uani 1 1 d .
H8 H 0.0852 0.6277 0.4573 0.063 Uiso 1 1 calc R
C9 C 0.12847(13) 0.71281(19) 0.42186(17) 0.0680(8) Uani 1 1 d .
H9 H 0.1050 0.7645 0.4062 0.082 Uiso 1 1 calc R
C21 C 0.23072(10) 0.05425(19) 0.24789(14) 0.0504(6) Uani 1 1 d .
C22 C 0.27910(11) 0.1069(2) 0.24959(17) 0.0664(8) Uani 1 1 d .
H22A H 0.2699 0.1719 0.2301 0.100 Uiso 1 1 calc R
H22B H 0.2926 0.0717 0.2189 0.100 Uiso 1 1 calc R
H22C H 0.3051 0.1099 0.3009 0.100 Uiso 1 1 calc R
C23 C 0.24617(12) -0.0519(2) 0.27445(19) 0.0751(9) Uani 1 1 d .
H23A H 0.2719 -0.0519 0.3260 0.113 Uiso 1 1 calc R
H23B H 0.2602 -0.0827 0.2425 0.113 Uiso 1 1 calc R
H23C H 0.2160 -0.0873 0.2714 0.113 Uiso 1 1 calc R
C24 C 0.18905(12) 0.0542(3) 0.16650(15) 0.0754(9) Uani 1 1 d .
H24A H 0.1580 0.0237 0.1650 0.113 Uiso 1 1 calc R
H24B H 0.2015 0.0186 0.1347 0.113 Uiso 1 1 calc R
H24C H 0.1814 0.1203 0.1486 0.113 Uiso 1 1 calc R
C25 C 0.09971(9) 0.04694(16) 0.36675(13) 0.0407(5) Uani 1 1 d .
C26 C 0.07869(10) -0.03862(18) 0.31149(15) 0.0563(7) Uani 1 1 d .
H26A H 0.0668 -0.0151 0.2604 0.084 Uiso 1 1 calc R
H26B H 0.0502 -0.0686 0.3184 0.084 Uiso 1 1 calc R
H26C H 0.1058 -0.0859 0.3211 0.084 Uiso 1 1 calc R
C27 C 0.11757(10) 0.0074(2) 0.44791(14) 0.0565(7) Uani 1 1 d .
H27A H 0.1461 -0.0368 0.4587 0.085 Uiso 1 1 calc R
H27B H 0.0893 -0.0264 0.4525 0.085 Uiso 1 1 calc R
H27C H 0.1284 0.0608 0.4832 0.085 Uiso 1 1 calc R
C28 C 0.05501(9) 0.12014(19) 0.34991(16) 0.0564(7) Uani 1 1 d .
H28A H 0.0652 0.1687 0.3892 0.085 Uiso 1 1 calc R
H28B H 0.0248 0.0862 0.3481 0.085 Uiso 1 1 calc R
H28C H 0.0471 0.1512 0.3020 0.085 Uiso 1 1 calc R
C29 C 0.05507(10) 0.25332(18) 0.62112(14) 0.0488(6) Uani 1 1 d .
C30 C 0.10309(12) 0.1866(2) 0.65411(19) 0.0746(9) Uani 1 1 d .
H30A H 0.0923 0.1211 0.6583 0.112 Uiso 1 1 calc R
H30B H 0.1262 0.2098 0.7034 0.112 Uiso 1 1 calc R
H30C H 0.1208 0.1871 0.6212 0.112 Uiso 1 1 calc R
C32 C 0.02921(11) 0.2532(2) 0.67670(16) 0.0659(8) Uani 1 1 d .
H32A H -0.0010 0.2944 0.6574 0.099 Uiso 1 1 calc R
H32B H 0.0533 0.2774 0.7251 0.099 Uiso 1 1 calc R
H32C H 0.0191 0.1877 0.6824 0.099 Uiso 1 1 calc R
C31 C 0.01587(12) 0.2128(2) 0.54483(17) 0.0744(9) Uani 1 1 d .
H31A H -0.0146 0.2534 0.5259 0.112 Uiso 1 1 calc R
H31B H 0.0064 0.1474 0.5518 0.112 Uiso 1 1 calc R
H31C H 0.0314 0.2125 0.5091 0.112 Uiso 1 1 calc R
C33 C 0.07163(10) 0.61655(19) 0.68504(14) 0.0519(6) Uani 1 1 d .
C36 C 0.09543(14) 0.7132(2) 0.67603(18) 0.0779(9) Uani 1 1 d .
H36A H 0.1322 0.7050 0.6917 0.117 Uiso 1 1 calc R
H36B H 0.0894 0.7622 0.7069 0.117 Uiso 1 1 calc R
H36C H 0.0796 0.7331 0.6238 0.117 Uiso 1 1 calc R
C34 C 0.01262(12) 0.6294(2) 0.65803(18) 0.0724(9) Uani 1 1 d .
H34A H -0.0029 0.6427 0.6046 0.109 Uiso 1 1 calc R
H34B H 0.0059 0.6829 0.6847 0.109 Uiso 1 1 calc R
H34C H -0.0020 0.5706 0.6679 0.109 Uiso 1 1 calc R
C35 C 0.09618(13) 0.5892(2) 0.76974(15) 0.0734(9) Uani 1 1 d .
H35A H 0.0807 0.5299 0.7771 0.110 Uiso 1 1 calc R
H35B H 0.0902 0.6409 0.7987 0.110 Uiso 1 1 calc R
H35C H 0.1329 0.5798 0.7863 0.110 Uiso 1 1 calc R
O1 O 0.10973(6) 0.30196(11) 0.52512(9) 0.0435(4) Uani 1 1 d .
O2 O 0.15033(6) 0.21836(10) 0.44703(8) 0.0410(4) Uani 1 1 d .
N1 N 0.14225(7) 0.46800(12) 0.50897(10) 0.0367(4) Uani 1 1 d .
N2 N 0.20724(7) 0.38004(12) 0.45555(10) 0.0340(4) Uani 1 1 d .

loop_
_atom_site_aniso_label
_atom_site_aniso_U_11
_atom_site_aniso_U_22
_atom_site_aniso_U_33
_atom_site_aniso_U_23
_atom_site_aniso_U_13
_atom_site_aniso_U_12
Ni1 0.0432(2) 0.03120(18) 0.03682(19) -0.00205(11) 0.02358(15) -0.00190(12)
C18 0.0445(14) 0.0368(12) 0.0383(12) -0.0053(9) 0.0175(11) 0.0019(10)
C15 0.0365(13) 0.0349(11) 0.0339(11) 0.0004(9) 0.0176(10) 0.0015(9)
C7 0.0501(15) 0.0322(12) 0.0401(13) -0.0005(9) 0.0239(11) -0.0040(10)
C4 0.0439(14) 0.0536(14) 0.0403(13) 0.0019(10) 0.0257(11) 0.0037(11)
C2 0.0417(14) 0.0388(12) 0.0385(12) -0.0003(10) 0.0206(11) 0.0009(10)
C20 0.0377(13) 0.0340(11) 0.0311(11) 0.0014(9) 0.0157(10) 0.0033(9)
C17 0.0422(14) 0.0446(13) 0.0350(12) -0.0025(10) 0.0197(11) 0.0038(10)
C3 0.0370(13) 0.0467(13) 0.0383(12) 0.0043(10) 0.0200(11) 0.0008(10)
C14 0.0369(13) 0.0387(12) 0.0363(12) 0.0030(9) 0.0166(10) -0.0014(10)
C1 0.0426(13) 0.0373(11) 0.0356(12) 0.0006(9) 0.0217(10) 0.0011(10)
C19 0.0380(13) 0.0320(11) 0.0332(11) 0.0023(9) 0.0134(10) 0.0020(9)
C16 0.0415(14) 0.0427(12) 0.0391(12) -0.0001(10) 0.0245(11) -0.0014(10)
C13 0.0402(14) 0.0401(12) 0.0445(13) -0.0059(10) 0.0201(11) -0.0073(10)
C12 0.0491(15) 0.0339(11) 0.0391(12) -0.0046(9) 0.0227(11) -0.0056(10)
C5 0.0455(14) 0.0452(13) 0.0394(12) -0.0015(10) 0.0205(11) 0.0046(11)
C11 0.0624(18) 0.0444(14) 0.0649(17) 0.0013(12) 0.0380(15) -0.0081(12)
C6 0.0487(15) 0.0380(12) 0.0438(13) -0.0019(10) 0.0244(11) -0.0005(10)
C10 0.095(2) 0.0416(15) 0.096(2) 0.0184(15) 0.058(2) 0.0023(15)
C8 0.0572(17) 0.0466(14) 0.0629(17) 0.0100(12) 0.0345(14) 0.0107(12)
C9 0.083(2) 0.0433(16) 0.090(2) 0.0236(15) 0.0477(18) 0.0162(14)
C21 0.0516(16) 0.0597(16) 0.0491(14) -0.0137(12) 0.0301(13) -0.0015(12)
C22 0.068(2) 0.082(2) 0.0686(19) -0.0174(16) 0.0481(16) -0.0059(16)
C23 0.081(2) 0.0582(18) 0.102(3) -0.0173(16) 0.054(2) 0.0084(15)
C24 0.073(2) 0.112(3) 0.0502(16) -0.0238(16) 0.0342(16) -0.0049(18)
C25 0.0401(14) 0.0398(12) 0.0443(13) -0.0049(10) 0.0195(11) -0.0027(10)
C26 0.0544(16) 0.0502(15) 0.0680(17) -0.0112(13) 0.0292(14) -0.0141(12)
C27 0.0601(17) 0.0571(16) 0.0593(16) 0.0071(13) 0.0320(14) -0.0126(13)
C28 0.0398(15) 0.0566(15) 0.0719(18) -0.0072(14) 0.0223(13) -0.0004(12)
C29 0.0554(16) 0.0455(13) 0.0578(15) 0.0079(12) 0.0356(13) 0.0002(12)
C30 0.082(2) 0.0613(17) 0.103(2) 0.0342(17) 0.061(2) 0.0193(16)
C32 0.072(2) 0.0693(18) 0.0762(19) 0.0191(15) 0.0508(16) -0.0021(15)
C31 0.084(2) 0.068(2) 0.082(2) -0.0132(16) 0.0444(18) -0.0306(16)
C33 0.0628(18) 0.0527(15) 0.0500(15) -0.0091(12) 0.0330(13) 0.0051(13)
C36 0.114(3) 0.0545(18) 0.087(2) -0.0243(16) 0.063(2) -0.0058(17)
C34 0.073(2) 0.075(2) 0.079(2) -0.0016(17) 0.0407(18) 0.0220(16)
C35 0.091(2) 0.083(2) 0.0501(16) -0.0140(15) 0.0335(16) 0.0041(17)
O1 0.0576(10) 0.0344(8) 0.0531(9) -0.0045(7) 0.0375(8) -0.0036(7)
O2 0.0533(10) 0.0353(8) 0.0466(9) -0.0070(7) 0.0330(8) -0.0060(7)
N1 0.0439(11) 0.0334(9) 0.0395(10) 0.0017(8) 0.0242(9) 0.0004(8)
N2 0.0393(11) 0.0320(9) 0.0337(10) -0.0013(7) 0.0181(8) -0.0006(8)

loop_
_atom_type_symbol
_atom_type_description
_atom_type_scat_dispersion_real
_atom_type_scat_dispersion_imag
_atom_type_scat_source
C C 0.0033 0.0016 'International Tables Vol C Tables 4.2.6.8 and 6.1.1.4'
H H 0.0000 0.0000 'International Tables Vol C Tables 4.2.6.8 and 6.1.1.4'
N N 0.0061 0.0033 'International Tables Vol C Tables 4.2.6.8 and 6.1.1.4'
O O 0.0106 0.0060 'International Tables Vol C Tables 4.2.6.8 and 6.1.1.4'
Ni Ni 0.3393 1.1124 'International Tables Vol C Tables 4.2.6.8 and 6.1.1.4'

loop_
_geom_angle_atom_site_label_1
_geom_angle_atom_site_label_2
_geom_angle_atom_site_label_3
_geom_angle
O2 Ni1 N2 94.74(7)
O2 Ni1 O1 86.55(7)
N2 Ni1 O1 169.34(7)
O2 Ni1 N1 168.04(7)
N2 Ni1 N1 94.97(8)
O1 Ni1 N1 85.20(7)
C19 C18 C17 124.4(2)
C20 C15 C16 120.2(2)
C20 C15 C14 121.26(19)
C16 C15 C14 118.5(2)
N1 C7 C12 117.94(19)
N1 C7 C8 122.9(2)
C12 C7 C8 119.1(2)
C3 C4 C5 125.7(2)
O1 C2 C1 116.2(2)
O1 C2 C3 123.9(2)
C1 C2 C3 119.9(2)
O2 C20 C15 121.92(19)
O2 C20 C19 118.97(19)
C15 C20 C19 119.09(19)
C16 C17 C18 116.93(19)
C16 C17 C21 123.8(2)
C18 C17 C21 119.3(2)
C4 C3 C2 115.8(2)
C4 C3 C29 123.7(2)
C2 C3 C29 120.5(2)
N2 C14 C15 125.2(2)
N1 C1 C6 127.0(2)
N1 C1 C2 111.93(18)
C6 C1 C2 120.9(2)
C18 C19 C20 117.4(2)
C18 C19 C25 122.53(19)
C20 C19 C25 120.11(18)
C17 C16 C15 121.7(2)
N2 C13 C12 111.15(17)
C11 C12 C7 119.3(2)
C11 C12 C13 121.4(2)
C7 C12 C13 119.25(19)
C6 C5 C4 118.4(2)
C6 C5 C33 122.5(2)
C4 C5 C33 119.2(2)
C12 C11 C10 121.2(2)
C5 C6 C1 119.3(2)
C9 C10 C11 119.1(2)
C9 C8 C7 120.0(2)
C8 C9 C10 121.1(3)
C24 C21 C22 108.7(2)
C24 C21 C17 109.4(2)
C22 C21 C17 111.7(2)
C24 C21 C23 109.5(2)
C22 C21 C23 108.0(2)
C17 C21 C23 109.5(2)
C26 C25 C27 108.3(2)
C26 C25 C28 107.72(19)
C27 C25 C28 109.7(2)
C26 C25 C19 111.05(18)
C27 C25 C19 110.00(18)
C28 C25 C19 109.99(19)
C3 C29 C32 111.7(2)
C3 C29 C31 109.6(2)
C32 C29 C31 108.2(2)
C3 C29 C30 109.5(2)
C32 C29 C30 107.7(2)
C31 C29 C30 110.2(2)
C36 C33 C34 109.2(2)
C36 C33 C5 112.3(2)
C34 C33 C5 108.6(2)
C36 C33 C35 107.9(2)
C34 C33 C35 109.6(2)
C5 C33 C35 109.1(2)
C2 O1 Ni1 112.87(14)
C20 O2 Ni1 127.39(13)
C1 N1 C7 122.91(18)
C1 N1 Ni1 112.83(14)
C7 N1 Ni1 123.44(14)
C14 N2 C13 117.32(19)
C14 N2 Ni1 125.31(16)
C13 N2 Ni1 116.71(13)

loop_
_geom_bond_atom_site_label_1
_geom_bond_atom_site_label_2
_geom_bond_distance
Ni1 O2 1.8183(14)
Ni1 N2 1.8494(18)
Ni1 O1 1.8599(15)
Ni1 N1 1.8596(17)
C18 C19 1.386(3)
C18 C17 1.411(3)
C15 C20 1.408(3)
C15 C16 1.414(3)
C15 C14 1.437(3)
C7 N1 1.397(3)
C7 C12 1.403(3)
C7 C8 1.402(3)
C4 C3 1.369(3)
C4 C5 1.415(3)
C2 O1 1.310(3)
C2 C1 1.426(3)
C2 C3 1.430(3)
C20 O2 1.318(2)
C20 C19 1.425(3)
C17 C16 1.364(3)
C17 C21 1.539(3)
C3 C29 1.532(3)
C14 N2 1.302(3)
C1 N1 1.371(3)
C1 C6 1.415(3)
C19 C25 1.547(3)
C13 N2 1.485(3)
C13 C12 1.502(3)
C12 C11 1.381(3)
C5 C6 1.372(3)
C5 C33 1.538(3)
C11 C10 1.384(4)
C10 C9 1.379(4)
C8 C9 1.370(4)
C21 C24 1.526(4)
C21 C22 1.533(4)
C21 C23 1.542(4)
C25 C26 1.530(3)
C25 C27 1.537(3)
C25 C28 1.537(3)
C29 C32 1.533(3)
C29 C31 1.535(4)
C29 C30 1.537(4)
C33 C36 1.526(4)
C33 C34 1.536(4)
C33 C35 1.539(4)
